data_7117397
loop_
_publ_author_name
'Lucile Chatelain'
'Floriana Tuna'
'Jacques Pecaut'
'Marinella Mazzanti'

_publ_section_title
;
 A zig-zag uranyl(V)-Mn(II) single chain magnet with a high relaxation
 barrier
;
_journal_name_full Chem.Commun.
_journal_page_first 11309
_journal_paper_doi 10.1039/C5cc02945G
_journal_volume 51
_journal_year 2015
_chemical_formula_sum 'C44 H56 Co N4 O4 U'
_chemical_formula_weight 1001.88
_chemical_name_systematic
; 
 ? 
;
_space_group_crystal_system tetragonal
_space_group_IT_number 77
_space_group_name_Hall 'P 4c'
_space_group_name_H-M_alt 'P 42'
_symmetry_space_group_name_Hall 'P 4c'
_symmetry_space_group_name_H-M 'P 42'
_atom_sites_solution_hydrogens mixed
_audit_creation_method SHELXL-2013
_audit_update_record
;
2015-05-22 deposited with the CCDC.
2015-06-02 downloaded from the CCDC.
;
_cell_angle_alpha 90
_cell_angle_beta 90
_cell_angle_gamma 90
_cell_formula_units_Z 4
_cell_length_a 15.8348(3)
_cell_length_b 15.8348(3)
_cell_length_c 16.3777(5)
_cell_measurement_reflns_used 3044
_cell_measurement_temperature 150(2)
_cell_measurement_theta_max 32.3379
_cell_measurement_theta_min 3.5722
_cell_volume 4106.56(17)
_computing_cell_refinement
;
Agilent Technologies, (2014), CrysAlisPro Software system, 
version 1.171. 37.35, Agilent Technologies UK Ltd, Oxford, UK
;
_computing_data_collection
;
Agilent Technologies, (2014), CrysAlisPro Software system, 
version 1.171.37.35, Agilent Technologies UK Ltd, Oxford, UK
;
_computing_data_reduction
;
Agilent Technologies, (2014), CrysAlisPro Software system, 
version 1.171. 37.35, Agilent Technologies UK Ltd, Oxford, UK
;
_computing_molecular_graphics
;
Mercury 3.5 New software for searching the Cambridge Structural Database 
and visualizing crystal structures (I.J. Bruno, J.C. Cole, P.R. Edgington, 
M. Kessler, C.F. Macrae, P. McCabe, J. Pearson, R. Taylor, 
Acta Cryst., 2002, B58, 389-397)
;
_computing_publication_material
;
SHELXL-2013 
(Sheldrick, Acta Cryst. A64, 112-122)
;
_computing_structure_refinement
;
OLEX2: a complete structure solution, refinement and analysis program 
(O. V. Dolomanov, L. J. Bourhis, R. J. Gildea, J. A. K. Howard and 
H. Puschmann. J. Appl. Cryst. 2009, 42, 339-34).
;
_computing_structure_solution
;
SUPERFLIP program (Palatinus, L. & Chapuis, G. J. Appl. Cryst., 2007,
 40, 786-790)
;
_diffrn_ambient_temperature 150(2)
_diffrn_detector_area_resol_mean 15.9653
_diffrn_measured_fraction_theta_full 0.996
_diffrn_measured_fraction_theta_max 0.992
_diffrn_measurement_details
;
  1 omega   56.00   84.00   1.0000    2.0000
omega____ theta____ kappa____ phi______ frames
    -       25.7176  179.0000    0.0000 28

  2 omega  -29.00   61.00   1.0000    2.0000
omega____ theta____ kappa____ phi______ frames
    -       25.7176  -19.0000   60.0000 90

  3 omega  -98.00  -73.00   1.0000    2.0000
omega____ theta____ kappa____ phi______ frames
    -      -27.4364  -77.0000   90.0000 25

;
_diffrn_measurement_device_type 'Xcalibur, Sapphire3'
_diffrn_measurement_method '\w scans'
_diffrn_radiation_type MoK\a
_diffrn_radiation_wavelength 0.71073
_diffrn_reflns_av_R_equivalents 0.0331
_diffrn_reflns_av_unetI/netI 0.0768
_diffrn_reflns_laue_measured_fraction_full 0.996
_diffrn_reflns_laue_measured_fraction_max 0.992
_diffrn_reflns_limit_h_max 15
_diffrn_reflns_limit_h_min -22
_diffrn_reflns_limit_k_max 22
_diffrn_reflns_limit_k_min -17
_diffrn_reflns_limit_l_max 20
_diffrn_reflns_limit_l_min -23
_diffrn_reflns_number 14109
_diffrn_reflns_point_group_measured_fraction_full 0.916
_diffrn_reflns_point_group_measured_fraction_max 0.844
_diffrn_reflns_theta_full 25.242
_diffrn_reflns_theta_max 30.505
_diffrn_reflns_theta_min 3.579
_exptl_absorpt_coefficient_mu 4.389
_exptl_absorpt_correction_T_max 1.00000
_exptl_absorpt_correction_T_min 0.77473
_exptl_absorpt_correction_type multi-scan
_exptl_absorpt_process_details
;
CrysAlisPro, Agilent Technologies,
Version 1.171.36.20 (release 27-06-2012 CrysAlis171 .NET)
(compiled Jul 11 2012,15:38:31)
Empirical absorption correction using spherical harmonics,
 implemented in SCALE3 ABSPACK scaling algorithm.
;
_exptl_crystal_colour 'dark green'
_exptl_crystal_density_diffrn 1.620
_exptl_crystal_description Block
_exptl_crystal_F_000 1996
_exptl_crystal_size_max 0.847
_exptl_crystal_size_mid 0.482
_exptl_crystal_size_min 0.470
_refine_diff_density_max 3.443
_refine_diff_density_min -1.227
_refine_diff_density_rms 0.158
_refine_ls_abs_structure_details
; 
 Flack x determined using 2762 quotients [(I+)-(I-)]/[(I+)+(I-)] 
 (Parsons and Flack (2004), Acta Cryst. A60, s61). 
;
_refine_ls_abs_structure_Flack 0.469(9)
_refine_ls_extinction_coef .
_refine_ls_extinction_method none
_refine_ls_goodness_of_fit_ref 1.031
_refine_ls_hydrogen_treatment mixed
_refine_ls_matrix_type full
_refine_ls_number_parameters 594
_refine_ls_number_reflns 10601
_refine_ls_number_restraints 439
_refine_ls_restrained_S_all 1.011
_refine_ls_R_factor_all 0.0822
_refine_ls_R_factor_gt 0.0525
_refine_ls_shift/su_max 0.000
_refine_ls_shift/su_mean 0.000
_refine_ls_structure_factor_coef Fsqd
_refine_ls_weighting_details 'w=1/[\s^2^(Fo^2^)+(0.0482P)^2^+12.7201P] where P=(Fo^2^+2Fc^2^)/3'
_refine_ls_weighting_scheme calc
_refine_ls_wR_factor_gt 0.1141
_refine_ls_wR_factor_ref 0.1316
_reflns_Friedel_coverage 0.649
_reflns_friedel_fraction_full 0.829
_reflns_friedel_fraction_max 0.686
_reflns_number_gt 7929
_reflns_number_total 10601
_reflns_threshold_expression 'I > 2\s(I)'
_cod_data_source_file c5cc02945g2.cif
_cod_data_source_block complex1
_cod_original_cell_volume 4106.6(2)
_cod_database_code 7117397
_shelx_space_group_comment
; 
The symmetry employed for this shelxl refinement is uniquely defined 
by the following loop, which should always be used as a source of 
symmetry information in preference to the above space-group names. 
They are only intended as comments. 
;
_shelx_estimated_absorpt_t_min 0.119
_shelx_estimated_absorpt_t_max 0.232
_shelxl_version_number 2013-4

loop_
_space_group_symop_operation_xyz
'x, y, z'
'-x, -y, z'
'-y, x, z+1/2'
'y, -x, z+1/2'

loop_
_atom_site_label
_atom_site_type_symbol
_atom_site_fract_x
_atom_site_fract_y
_atom_site_fract_z
_atom_site_U_iso_or_equiv
_atom_site_adp_type
_atom_site_occupancy
_atom_site_site_symmetry_order
_atom_site_calc_flag
_atom_site_refinement_flags_posn
_atom_site_refinement_flags_adp
_atom_site_refinement_flags_occupancy
_atom_site_disorder_assembly
_atom_site_disorder_group
U1 U 0.26226(2) 0.23773(2) 0.17230(7) 0.02402(10) Uani 1 1 d . . . . .
O1U O 0.1871(5) 0.1512(5) 0.1515(5) 0.034(2) Uani 1 1 d . . . . .
O2U O 0.3495(5) 0.3120(5) 0.1928(5) 0.035(2) Uani 1 1 d . . . . .
O1 O 0.2030(7) 0.3293(7) 0.0757(6) 0.039(2) Uani 1 1 d . . . . .
O2 O 0.1705(7) 0.2968(7) 0.2692(6) 0.037(2) Uani 1 1 d . . . . .
N1 N 0.3275(7) 0.2064(7) 0.0256(7) 0.031(2) Uani 1 1 d . . . . .
N2 N 0.3809(5) 0.1192(5) 0.1727(10) 0.0281(16) Uani 1 1 d . . . . .
N3 N 0.2934(7) 0.1730(7) 0.3187(7) 0.032(2) Uani 1 1 d . . . . .
C1 C 0.1902(9) 0.3379(9) -0.0011(9) 0.035(3) Uani 1 1 d . . . . .
C2 C 0.1250(11) 0.3928(10) -0.0313(11) 0.038(4) Uani 1 1 d . . . . .
H2 H 0.0912 0.4231 0.0067 0.046 Uiso 1 1 calc R U . . .
C3 C 0.1104(12) 0.4026(12) -0.1116(12) 0.045(5) Uani 1 1 d . . . . .
H3 H 0.0661 0.4392 -0.1283 0.054 Uiso 1 1 calc R U . . .
C4 C 0.1578(12) 0.3608(12) -0.1719(11) 0.047(5) Uani 1 1 d . . . . .
H4 H 0.1467 0.3689 -0.2284 0.056 Uiso 1 1 calc R U . . .
C5 C 0.2197(11) 0.3088(11) -0.1461(9) 0.042(4) Uani 1 1 d . . . . .
H5 H 0.2526 0.2797 -0.1857 0.050 Uiso 1 1 calc R U . . .
C6 C 0.2376(8) 0.2960(9) -0.0627(8) 0.029(3) Uani 1 1 d . . . . .
C7 C 0.3051(9) 0.2360(8) -0.0434(7) 0.032(3) Uani 1 1 d . . . . .
H7 H 0.3367 0.2164 -0.0889 0.038 Uiso 1 1 calc R U . . .
C8 C 0.3943(8) 0.1440(9) 0.0230(8) 0.033(3) Uani 1 1 d . . . . .
H8AA H 0.4378 0.1614 -0.0170 0.039 Uiso 0.53(2) 1 calc R U P A 1
H8AB H 0.3710 0.0889 0.0054 0.039 Uiso 0.53(2) 1 calc R U P A 1
H8BC H 0.4495 0.1726 0.0292 0.039 Uiso 0.47(2) 1 calc R U P A 2
H8BD H 0.3937 0.1154 -0.0308 0.039 Uiso 0.47(2) 1 calc R U P A 2
C9 C 0.435(2) 0.135(2) 0.1086(17) 0.042(9) Uani 0.53(2) 1 d . . P A 1
H9A H 0.4767 0.0888 0.1063 0.051 Uiso 0.53(2) 1 calc R U P A 1
H9B H 0.4658 0.1878 0.1207 0.051 Uiso 0.53(2) 1 calc R U P A 1
C9B C 0.384(2) 0.077(2) 0.091(2) 0.034(9) Uani 0.47(2) 1 d . . P A 2
H9BA H 0.3317 0.0445 0.0824 0.040 Uiso 0.47(2) 1 calc R U P A 2
H9BB H 0.4324 0.0373 0.0898 0.040 Uiso 0.47(2) 1 calc R U P A 2
C10 C 0.418(2) 0.115(2) 0.2553(17) 0.034(8) Uani 0.53(2) 1 d . . P A 1
H10A H 0.4583 0.0679 0.2573 0.041 Uiso 0.53(2) 1 calc R U P A 1
H10B H 0.4500 0.1681 0.2650 0.041 Uiso 0.53(2) 1 calc R U P A 1
C10B C 0.363(2) 0.066(2) 0.2373(19) 0.031(9) Uani 0.47(2) 1 d . . P A 2
H10C H 0.4081 0.0227 0.2391 0.038 Uiso 0.47(2) 1 calc R U P A 2
H10D H 0.3095 0.0373 0.2254 0.038 Uiso 0.47(2) 1 calc R U P A 2
C11 C 0.3568(10) 0.1050(9) 0.3214(8) 0.035(3) Uani 1 1 d . . . . .
H11A H 0.3865 0.1062 0.3746 0.042 Uiso 0.53(2) 1 calc R U P A 1
H11B H 0.3284 0.0496 0.3160 0.042 Uiso 0.53(2) 1 calc R U P A 1
H11C H 0.417(19) 0.101(19) 0.366(18) 0.042 Uiso 0.47(2) 1 d . U P A 2
H11D H 0.34(2) 0.05(2) 0.337(18) 0.042 Uiso 0.47(2) 1 d . U P A 2
C12 C 0.2642(8) 0.1954(9) 0.3882(8) 0.031(3) Uani 1 1 d . . . . .
H12 H 0.2839 0.1640 0.4338 0.037 Uiso 1 1 calc R U . . .
C13 C 0.2050(9) 0.2624(8) 0.4064(9) 0.032(3) Uani 1 1 d . . . . .
C14 C 0.1912(12) 0.2797(11) 0.4898(10) 0.047(4) Uani 1 1 d . . . . .
H14 H 0.2189 0.2463 0.5298 0.056 Uiso 1 1 calc R U . . .
C15 C 0.1386(12) 0.3437(13) 0.5143(11) 0.048(5) Uani 1 1 d . . . . .
H15 H 0.1315 0.3549 0.5708 0.058 Uiso 1 1 calc R U . . .
C16 C 0.0970(12) 0.3906(12) 0.4588(11) 0.043(5) Uani 1 1 d . . . . .
H16 H 0.0600 0.4344 0.4758 0.052 Uiso 1 1 calc R U . . .
C17 C 0.1091(11) 0.3739(11) 0.3761(11) 0.038(4) Uani 1 1 d . . . . .
H17 H 0.0796 0.4075 0.3373 0.046 Uiso 1 1 calc R U . . .
C18 C 0.1627(9) 0.3100(9) 0.3474(9) 0.033(3) Uani 1 1 d . . . . .
C19 C 0.3394(15) 0.0293(13) 0.159(2) 0.041(8) Uani 0.53(2) 1 d . . P A 1
H19A H 0.3098 0.0288 0.1061 0.061 Uiso 0.53(2) 1 calc R U P A 1
H19B H 0.2992 0.0176 0.2027 0.061 Uiso 0.53(2) 1 calc R U P A 1
H19C H 0.3836 -0.0140 0.1585 0.061 Uiso 0.53(2) 1 calc R U P A 1
C19B C 0.4714(12) 0.1591(13) 0.1834(19) 0.025(6) Uani 0.47(2) 1 d . . P A 2
H19D H 0.5144 0.1174 0.1683 0.037 Uiso 0.47(2) 1 calc R U P A 2
H19E H 0.4795 0.1759 0.2405 0.037 Uiso 0.47(2) 1 calc R U P A 2
H19F H 0.4767 0.2088 0.1481 0.037 Uiso 0.47(2) 1 calc R U P A 2
Co1 Co 0.5000 0.5000 0.41125(16) 0.0223(6) Uani 1 2 d S T P . .
C21 C 0.6131(8) 0.4650(9) 0.4623(8) 0.036(3) Uani 1 1 d . . . . .
C22 C 0.5506(7) 0.4026(7) 0.4798(7) 0.027(2) Uani 1 1 d . . . . .
C23 C 0.5178(8) 0.3733(7) 0.4025(7) 0.026(2) Uani 1 1 d . . . . .
C24 C 0.5630(8) 0.4152(8) 0.3386(7) 0.027(2) Uani 1 1 d . . . . .
C25 C 0.6213(8) 0.4725(8) 0.3745(9) 0.034(3) Uani 1 1 d . . . . .
C26 C 0.6618(9) 0.5121(10) 0.5254(10) 0.053(4) Uani 1 1 d . . . . .
H26A H 0.6813 0.4727 0.5676 0.079 Uiso 1 1 calc R U . . .
H26B H 0.6256 0.5551 0.5504 0.079 Uiso 1 1 calc R U . . .
H26C H 0.7107 0.5394 0.4999 0.079 Uiso 1 1 calc R U . . .
C27 C 0.5274(10) 0.3725(10) 0.5614(7) 0.042(3) Uani 1 1 d . . . . .
H27A H 0.4692 0.3516 0.5606 0.063 Uiso 1 1 calc R U . . .
H27B H 0.5320 0.4191 0.6005 0.063 Uiso 1 1 calc R U . . .
H27C H 0.5656 0.3268 0.5777 0.063 Uiso 1 1 calc R U . . .
C28 C 0.4531(9) 0.3055(8) 0.3950(9) 0.039(3) Uani 1 1 d . . . . .
H28A H 0.4808 0.2502 0.3971 0.059 Uiso 1 1 calc R U . . .
H28B H 0.4233 0.3115 0.3429 0.059 Uiso 1 1 calc R U . . .
H28C H 0.4127 0.3102 0.4401 0.059 Uiso 1 1 calc R U . . .
C29 C 0.5514(10) 0.3972(10) 0.2492(8) 0.042(3) Uani 1 1 d . . . . .
H29A H 0.5642 0.4482 0.2176 0.063 Uiso 1 1 calc R U . . .
H29B H 0.4929 0.3800 0.2391 0.063 Uiso 1 1 calc R U . . .
H29C H 0.5897 0.3516 0.2327 0.063 Uiso 1 1 calc R U . . .
C30 C 0.6812(9) 0.5284(10) 0.3310(10) 0.051(4) Uani 1 1 d . . . . .
H30A H 0.6967 0.5758 0.3665 0.076 Uiso 1 1 calc R U . . .
H30B H 0.6546 0.5499 0.2812 0.076 Uiso 1 1 calc R U . . .
H30C H 0.7321 0.4964 0.3167 0.076 Uiso 1 1 calc R U . . .
Co2 Co 0.0000 0.0000 0.43358(16) 0.0218(6) Uani 1 2 d S T P . .
C31 C 0.1124(8) 0.0341(8) 0.3839(8) 0.032(3) Uani 1 1 d . . . . .
C32 C 0.0497(7) 0.0977(8) 0.3653(7) 0.028(2) Uani 1 1 d . . . . .
C33 C 0.0180(8) 0.1273(8) 0.4412(7) 0.028(2) Uani 1 1 d . . . . .
C34 C 0.0632(7) 0.0848(7) 0.5070(7) 0.026(2) Uani 1 1 d . . . . .
C35 C 0.1200(8) 0.0259(8) 0.4693(8) 0.034(3) Uani 1 1 d . . . . .
C36 C 0.1627(9) -0.0119(10) 0.3187(10) 0.052(4) Uani 1 1 d . . . . .
H36A H 0.1731 -0.0702 0.3362 0.077 Uiso 1 1 calc R U . . .
H36B H 0.2168 0.0169 0.3103 0.077 Uiso 1 1 calc R U . . .
H36C H 0.1308 -0.0121 0.2674 0.077 Uiso 1 1 calc R U . . .
C37 C 0.0263(10) 0.1275(10) 0.2821(8) 0.044(4) Uani 1 1 d . . . . .
H37A H 0.0679 0.1690 0.2633 0.067 Uiso 1 1 calc R U . . .
H37B H -0.0297 0.1537 0.2838 0.067 Uiso 1 1 calc R U . . .
H37C H 0.0254 0.0794 0.2444 0.067 Uiso 1 1 calc R U . . .
C38 C -0.0451(6) 0.1946(6) 0.4514(5) 0.037(3) Uani 1 1 d . . . . .
H38A H -0.0725 0.1886 0.5048 0.055 Uiso 1 1 calc R U . . .
H38B H -0.0876 0.1902 0.4082 0.055 Uiso 1 1 calc R U . . .
H38C H -0.0172 0.2497 0.4482 0.055 Uiso 1 1 calc R U . . .
N41 N 0.0279(12) 0.6398(9) 0.1700(16) 0.090(5) Uani 0.3333 1 d R U P B 1
C41 C 0.0503(12) 0.5551(10) 0.1676(15) 0.087(6) Uani 0.3333 1 d R U P B 1
H41 H 0.0079 0.5127 0.1665 0.104 Uiso 0.3333 1 calc R U P B 1
C42 C 0.1351(12) 0.5325(9) 0.1671(17) 0.091(5) Uani 0.3333 1 d R U P B 1
H42 H 0.1506 0.4745 0.1654 0.110 Uiso 0.3333 1 calc R U P B 1
C43 C 0.1974(11) 0.5945(8) 0.1689(18) 0.087(5) Uani 0.3333 1 d R U P B 1
H43 H 0.2554 0.5789 0.1685 0.104 Uiso 0.3333 1 calc R U P B 1
C44 C 0.1750(10) 0.6793(8) 0.1713(18) 0.086(5) Uani 0.3333 1 d R U P B 1
H44 H 0.2175 0.7216 0.1726 0.104 Uiso 0.3333 1 calc R U P B 1
C45 C 0.0903(11) 0.7019(8) 0.1718(18) 0.091(5) Uani 0.3333 1 d R U P B 1
H45 H 0.0748 0.7599 0.1734 0.109 Uiso 0.3333 1 calc R U P B 1
C40 C 0.1817(7) -0.0278(7) 0.5140(5) 0.054(4) Uani 1 1 d R . . . .
H40A H 0.2303 0.0066 0.5305 0.081 Uiso 1 1 calc R U . . .
H40B H 0.2009 -0.0736 0.4784 0.081 Uiso 1 1 calc R U . . .
H40C H 0.1547 -0.0517 0.5626 0.081 Uiso 1 1 calc R U . . .
N51 N 0.1055(9) 0.6620(7) 0.2555(16) 0.095(5) Uani 0.3333 1 d R U P C 2
C51 C 0.1353(9) 0.5799(7) 0.2594(16) 0.097(5) Uani 0.3333 1 d R U P C 2
H51 H 0.1345 0.5498 0.3096 0.116 Uiso 0.3333 1 calc R U P C 2
C52 C 0.1667(10) 0.5418(8) 0.1888(15) 0.094(5) Uani 0.3333 1 d R U P C 2
H52 H 0.1875 0.4856 0.1912 0.113 Uiso 0.3333 1 calc R U P C 2
C53 C 0.1679(11) 0.5855(9) 0.1145(14) 0.092(5) Uani 0.3333 1 d R U P C 2
H53 H 0.1892 0.5589 0.0667 0.110 Uiso 0.3333 1 calc R U P C 2
C54 C 0.1380(11) 0.6676(8) 0.1108(14) 0.091(5) Uani 0.3333 1 d R U P C 2
H54 H 0.1386 0.6976 0.0606 0.110 Uiso 0.3333 1 calc R U P C 2
C55 C 0.1069(10) 0.7060(8) 0.1813(16) 0.091(5) Uani 0.3333 1 d R U P C 2
H55 H 0.0866 0.7624 0.1790 0.109 Uiso 0.3333 1 calc R U P C 2
C39 C 0.0508(7) 0.1045(7) 0.5946(5) 0.042(3) Uani 1 1 d R . . . .
H39A H 0.0845 0.1542 0.6092 0.063 Uiso 1 1 calc R U . . .
H39B H 0.0688 0.0562 0.6277 0.063 Uiso 1 1 calc R U . . .
H39C H -0.0091 0.1161 0.6048 0.063 Uiso 1 1 calc R U . . .
N61 N 0.0444(11) 0.6662(8) 0.1675(16) 0.091(5) Uani 0.3333 1 d R U P D 3
C61 C 0.0677(10) 0.6333(7) 0.2424(18) 0.093(5) Uani 0.3333 1 d R U P D 3
H61 H 0.0431 0.6546 0.2911 0.112 Uiso 0.3333 1 calc R U P D 3
C62 C 0.1270(9) 0.5692(7) 0.2462(18) 0.096(5) Uani 0.3333 1 d R U P D 3
H62 H 0.1425 0.5460 0.2975 0.116 Uiso 0.3333 1 calc R U P D 3
C63 C 0.1637(11) 0.5389(8) 0.1752(17) 0.093(5) Uani 0.3333 1 d R U P D 3
H63 H 0.2036 0.4941 0.1778 0.112 Uiso 0.3333 1 calc R U P D 3
C64 C 0.1424(12) 0.5736(9) 0.1005(16) 0.093(5) Uani 0.3333 1 d R U P D 3
H64 H 0.1692 0.5543 0.0521 0.111 Uiso 0.3333 1 calc R U P D 3
C65 C 0.0821(12) 0.6367(9) 0.0966(15) 0.092(5) Uani 0.3333 1 d R U P D 3
H65 H 0.0665 0.6598 0.0452 0.110 Uiso 0.3333 1 calc R U P D 3

loop_
_atom_site_aniso_label
_atom_site_aniso_U_11
_atom_site_aniso_U_22
_atom_site_aniso_U_33
_atom_site_aniso_U_23
_atom_site_aniso_U_13
_atom_site_aniso_U_12
U1 0.0237(2) 0.0241(2) 0.02423(16) -0.0022(4) -0.0017(4) 0.00240(13)
O1U 0.034(4) 0.035(4) 0.033(5) -0.006(3) -0.004(3) -0.007(3)
O2U 0.031(4) 0.033(4) 0.041(6) 0.002(4) -0.009(4) -0.004(3)
O1 0.044(6) 0.039(6) 0.033(5) 0.004(4) -0.005(4) 0.020(5)
O2 0.039(6) 0.043(6) 0.030(5) -0.002(4) 0.005(4) 0.019(5)
N1 0.028(6) 0.031(6) 0.032(6) -0.005(5) 0.000(5) 0.003(5)
N2 0.029(4) 0.026(4) 0.029(4) -0.002(7) -0.004(7) 0.009(3)
N3 0.031(6) 0.027(6) 0.037(6) -0.004(5) -0.005(5) 0.002(5)
C1 0.028(7) 0.031(7) 0.044(8) 0.005(6) -0.010(6) 0.000(6)
C2 0.040(9) 0.026(8) 0.049(9) 0.006(6) -0.012(7) 0.001(6)
C3 0.037(9) 0.040(9) 0.059(12) 0.017(8) -0.019(8) -0.008(7)
C4 0.048(10) 0.043(10) 0.049(10) 0.014(8) -0.018(8) -0.010(8)
C5 0.048(10) 0.047(10) 0.031(7) 0.008(7) -0.007(6) -0.002(7)
C6 0.027(7) 0.027(7) 0.032(6) 0.006(5) -0.001(5) -0.005(5)
C7 0.039(8) 0.034(7) 0.022(6) 0.000(5) -0.001(5) 0.001(6)
C8 0.028(7) 0.037(7) 0.033(7) -0.004(6) 0.000(5) 0.002(6)
C9 0.043(18) 0.05(2) 0.032(15) 0.016(14) 0.006(13) 0.006(15)
C9B 0.018(16) 0.034(18) 0.049(19) 0.007(14) 0.007(13) 0.007(14)
C10 0.042(19) 0.026(15) 0.035(14) -0.002(11) -0.007(12) 0.017(14)
C10B 0.024(16) 0.031(17) 0.039(17) 0.018(14) 0.002(13) 0.013(13)
C11 0.044(8) 0.031(7) 0.029(6) 0.007(5) 0.001(6) 0.010(6)
C12 0.034(7) 0.029(7) 0.030(7) 0.004(5) -0.001(5) -0.009(5)
C13 0.030(7) 0.027(7) 0.040(7) 0.001(6) 0.006(6) -0.009(5)
C14 0.052(11) 0.051(10) 0.037(8) -0.008(7) 0.011(8) -0.009(8)
C15 0.048(11) 0.059(12) 0.039(9) -0.014(8) 0.013(8) -0.013(9)
C16 0.042(10) 0.039(9) 0.048(10) -0.019(8) 0.016(8) -0.007(8)
C17 0.037(9) 0.031(8) 0.046(9) -0.005(7) 0.009(7) 0.002(7)
C18 0.033(8) 0.031(7) 0.036(7) -0.007(6) 0.008(6) 0.004(6)
C19 0.036(12) 0.022(10) 0.06(2) -0.009(13) 0.015(13) 0.004(8)
C19B 0.013(9) 0.022(10) 0.039(18) 0.006(12) -0.001(11) 0.001(7)
Co1 0.0172(13) 0.0221(13) 0.0275(17) 0.000 0.000 0.0005(12)
C21 0.027(6) 0.032(7) 0.048(8) -0.010(6) -0.003(6) 0.015(5)
C22 0.027(6) 0.025(6) 0.028(6) 0.000(5) 0.000(5) 0.012(5)
C23 0.030(6) 0.019(5) 0.030(6) 0.000(5) -0.003(5) -0.002(5)
C24 0.030(6) 0.033(6) 0.018(5) 0.003(4) 0.001(4) 0.007(5)
C25 0.021(6) 0.028(6) 0.053(8) -0.001(6) 0.005(5) 0.005(5)
C26 0.027(7) 0.055(10) 0.077(12) -0.020(8) -0.021(7) 0.011(7)
C27 0.060(10) 0.044(8) 0.021(6) 0.007(6) 0.001(6) 0.007(7)
C28 0.042(8) 0.019(6) 0.057(9) -0.004(6) -0.002(6) -0.005(5)
C29 0.051(9) 0.047(9) 0.027(7) -0.004(6) 0.007(6) 0.010(7)
C30 0.037(8) 0.047(9) 0.067(10) 0.010(8) 0.025(8) 0.004(7)
Co2 0.0196(13) 0.0198(13) 0.0260(16) 0.000 0.000 -0.0004(12)
C31 0.025(6) 0.029(7) 0.041(7) -0.009(5) 0.007(5) -0.014(5)
C32 0.020(6) 0.030(6) 0.034(6) 0.003(5) -0.001(5) -0.008(5)
C33 0.027(6) 0.029(6) 0.027(6) -0.010(5) 0.000(5) -0.004(5)
C34 0.024(6) 0.023(6) 0.032(6) 0.000(5) -0.001(5) -0.010(4)
C35 0.024(6) 0.027(6) 0.050(8) 0.005(6) -0.010(5) 0.000(5)
C36 0.032(8) 0.054(10) 0.069(11) -0.013(8) 0.022(7) -0.004(7)
C37 0.048(9) 0.049(9) 0.037(7) 0.008(7) 0.001(6) -0.013(7)
C38 0.036(7) 0.032(7) 0.044(8) -0.001(6) -0.003(6) -0.001(5)
N41 0.090(7) 0.091(7) 0.088(7) 0.000(6) -0.001(6) 0.002(6)
C41 0.088(9) 0.088(9) 0.084(9) 0.000(8) -0.002(8) -0.006(8)
C42 0.092(7) 0.093(6) 0.089(6) -0.001(5) -0.001(5) 0.005(5)
C43 0.087(7) 0.090(7) 0.084(7) -0.001(6) 0.001(6) 0.004(6)
C44 0.087(8) 0.087(8) 0.085(8) -0.001(7) 0.000(7) 0.000(7)
C45 0.092(7) 0.091(6) 0.090(6) -0.001(5) -0.001(5) 0.002(5)
C40 0.035(8) 0.043(9) 0.083(12) 0.008(8) -0.026(8) -0.002(7)
N51 0.096(7) 0.094(7) 0.095(7) -0.001(6) 0.001(6) 0.003(6)
C51 0.097(7) 0.097(7) 0.095(7) -0.003(6) 0.000(6) 0.007(6)
C52 0.094(7) 0.096(7) 0.091(7) -0.002(6) 0.001(6) 0.007(6)
C53 0.092(7) 0.094(7) 0.090(7) -0.002(6) 0.001(6) 0.005(6)
C54 0.092(7) 0.092(7) 0.090(7) -0.001(6) 0.001(6) 0.002(6)
C55 0.093(7) 0.091(7) 0.090(7) 0.000(6) 0.000(6) 0.003(6)
C39 0.058(9) 0.042(8) 0.027(6) -0.006(6) -0.010(6) -0.006(7)
N61 0.092(7) 0.091(7) 0.091(7) -0.001(6) -0.001(6) 0.004(6)
C61 0.094(7) 0.094(7) 0.092(7) -0.002(6) -0.001(6) 0.004(6)
C62 0.097(7) 0.097(7) 0.095(7) -0.002(6) 0.000(6) 0.007(6)
C63 0.094(7) 0.096(7) 0.090(7) -0.001(6) 0.000(6) 0.007(6)
C64 0.092(7) 0.095(7) 0.091(7) -0.002(6) 0.000(6) 0.006(6)
C65 0.091(7) 0.093(7) 0.091(7) -0.001(6) 0.000(6) 0.003(6)

loop_
_atom_type_symbol
_atom_type_description
_atom_type_scat_dispersion_real
_atom_type_scat_dispersion_imag
_atom_type_scat_source
C C 0.0033 0.0016 'International Tables Vol C Tables 4.2.6.8 and 6.1.1.4'
H H 0.0000 0.0000 'International Tables Vol C Tables 4.2.6.8 and 6.1.1.4'
N N 0.0061 0.0033 'International Tables Vol C Tables 4.2.6.8 and 6.1.1.4'
O O 0.0106 0.0060 'International Tables Vol C Tables 4.2.6.8 and 6.1.1.4'
Co Co 0.3494 0.9721 'International Tables Vol C Tables 4.2.6.8 and 6.1.1.4'
U U -9.6767 9.6646 'International Tables Vol C Tables 4.2.6.8 and 6.1.1.4'

loop_
_exptl_crystal_face_index_h
_exptl_crystal_face_index_k
_exptl_crystal_face_index_l
_exptl_crystal_face_perp_dist
_exptl_oxdiff_crystal_face_indexfrac_h
_exptl_oxdiff_crystal_face_indexfrac_k
_exptl_oxdiff_crystal_face_indexfrac_l
_exptl_oxdiff_crystal_face_x
_exptl_oxdiff_crystal_face_y
_exptl_oxdiff_crystal_face_z
-1 0 -1 0.2986 -1.0000 -0.0000 -1.0000 -0.0157 0.0003 0.0603
1 0 1 0.3366 1.0000 0.0000 1.0000 0.0157 -0.0003 -0.0603
0 -1 0 0.2689 0.0000 -1.0000 0.0000 0.0376 0.0223 0.0098
0 1 0 0.2009 -0.0000 1.0000 -0.0000 -0.0376 -0.0223 -0.0098
0 -1 1 0.2724 0.0000 -1.0000 1.0000 0.0303 0.0492 -0.0234
0 1 -1 0.2594 -0.0000 1.0000 -1.0000 -0.0303 -0.0492 0.0234
-1 0 0 0.2539 -1.0000 -0.0000 0.0000 -0.0231 0.0272 0.0271
1 0 0 0.2279 1.0000 0.0000 -0.0000 0.0231 -0.0272 -0.0271
-1 1 1 0.2692 -1.0000 1.0000 1.0000 -0.0680 0.0318 -0.0158
1 -1 -1 0.2532 1.0000 -1.0000 -1.0000 0.0680 -0.0318 0.0158
-1 -1 -1 0.2651 -1.0000 -1.0000 -1.0000 0.0219 0.0225 0.0701
1 1 1 0.2631 1.0000 1.0000 1.0000 -0.0219 -0.0225 -0.0701
1 -1 1 0.3035 1.0000 -1.0000 1.0000 0.0533 0.0220 -0.0506
-1 1 -1 0.2755 -1.0000 1.0000 -1.0000 -0.0533 -0.0220 0.0506

loop_
_geom_angle_atom_site_label_1
_geom_angle_atom_site_label_2
_geom_angle_atom_site_label_3
_geom_angle
_geom_angle_site_symmetry_1
_geom_angle_site_symmetry_3
O2U U1 O1U 171.5(4) . .
O2U U1 O1 91.6(4) . .
O1U U1 O1 94.4(4) . .
O2U U1 O2 95.0(4) . .
O1U U1 O2 91.3(4) . .
O1 U1 O2 87.8(3) . .
O2U U1 N3 86.7(4) . .
O1U U1 N3 90.0(3) . .
O1 U1 N3 157.5(3) . .
O2 U1 N3 70.0(3) . .
O2U U1 N2 85.4(3) . .
O1U U1 N2 86.1(3) . .
O1 U1 N2 136.3(4) . .
O2 U1 N2 135.9(4) . .
N3 U1 N2 66.0(4) . .
O2U U1 N1 89.5(4) . .
O1U U1 N1 86.8(4) . .
O1 U1 N1 70.2(3) . .
O2 U1 N1 157.7(3) . .
N3 U1 N1 132.2(3) . .
N2 U1 N1 66.2(4) . .
C1 O1 U1 142.4(10) . .
C18 O2 U1 141.9(9) . .
C7 N1 C8 115.5(11) . .
C7 N1 U1 128.6(9) . .
C8 N1 U1 115.9(8) . .
C9 N2 C10 118(2) . .
C10B N2 C9B 115(2) . .
C10B N2 C19B 109.9(19) . .
C9B N2 C19B 104.3(19) . .
C9 N2 C19 108(2) . .
C10 N2 C19 105.2(19) . .
C9 N2 U1 107.9(15) . .
C10B N2 U1 106.8(14) . .
C10 N2 U1 108.1(12) . .
C9B N2 U1 109.8(14) . .
C19B N2 U1 111.1(9) . .
C19 N2 U1 110.0(9) . .
C12 N3 C11 115.0(11) . .
C12 N3 U1 129.1(9) . .
C11 N3 U1 115.8(8) . .
O1 C1 C6 124.2(13) . .
O1 C1 C2 121.0(14) . .
C6 C1 C2 114.8(13) . .
C3 C2 C1 121.9(18) . .
C3 C2 H2 119.0 . .
C1 C2 H2 119.0 . .
C2 C3 C4 122.8(18) . .
C2 C3 H3 118.6 . .
C4 C3 H3 118.6 . .
C5 C4 C3 117.1(16) . .
C5 C4 H4 121.4 . .
C3 C4 H4 121.4 . .
C4 C5 C6 122.5(17) . .
C4 C5 H5 118.7 . .
C6 C5 H5 118.7 . .
C5 C6 C1 120.9(13) . .
C5 C6 C7 116.7(13) . .
C1 C6 C7 122.4(11) . .
N1 C7 C6 129.3(12) . .
N1 C7 H7 115.3 . .
C6 C7 H7 115.3 . .
N1 C8 C9 109.7(16) . .
N1 C8 C9B 111.7(15) . .
N1 C8 H8AA 109.7 . .
C9 C8 H8AA 109.7 . .
N1 C8 H8AB 109.7 . .
C9 C8 H8AB 109.7 . .
H8AA C8 H8AB 108.2 . .
N1 C8 H8BC 109.3 . .
C9B C8 H8BC 109.3 . .
N1 C8 H8BD 109.3 . .
C9B C8 H8BD 109.3 . .
H8BC C8 H8BD 107.9 . .
N2 C9 C8 117(2) . .
N2 C9 H9A 108.1 . .
C8 C9 H9A 108.1 . .
N2 C9 H9B 108.1 . .
C8 C9 H9B 108.1 . .
H9A C9 H9B 107.3 . .
N2 C9B C8 110(2) . .
N2 C9B H9BA 109.6 . .
C8 C9B H9BA 109.6 . .
N2 C9B H9BB 109.6 . .
C8 C9B H9BB 109.6 . .
H9BA C9B H9BB 108.2 . .
C11 C10 N2 115(2) . .
C11 C10 H10A 108.5 . .
N2 C10 H10A 108.5 . .
C11 C10 H10B 108.5 . .
N2 C10 H10B 108.5 . .
H10A C10 H10B 107.5 . .
N2 C10B C11 118(3) . .
N2 C10B H10C 107.8 . .
C11 C10B H10C 107.8 . .
N2 C10B H10D 107.8 . .
C11 C10B H10D 107.8 . .
H10C C10B H10D 107.1 . .
C10 C11 N3 110.2(14) . .
N3 C11 C10B 108.4(14) . .
C10 C11 H11A 109.6 . .
N3 C11 H11A 109.6 . .
C10 C11 H11B 109.6 . .
N3 C11 H11B 109.6 . .
H11A C11 H11B 108.1 . .
N3 C11 H11C 126(10) . .
C10B C11 H11C 119(10) . .
N3 C11 H11D 119(10) . .
C10B C11 H11D 85(10) . .
H11C C11 H11D 90(10) . .
N3 C12 C13 128.4(12) . .
N3 C12 H12 115.8 . .
C13 C12 H12 115.8 . .
C18 C13 C14 119.5(14) . .
C18 C13 C12 124.3(12) . .
C14 C13 C12 116.2(14) . .
C15 C14 C13 121.4(18) . .
C15 C14 H14 119.3 . .
C13 C14 H14 119.3 . .
C16 C15 C14 120.5(17) . .
C16 C15 H15 119.8 . .
C14 C15 H15 119.8 . .
C15 C16 C17 119.0(18) . .
C15 C16 H16 120.5 . .
C17 C16 H16 120.5 . .
C16 C17 C18 123.0(17) . .
C16 C17 H17 118.5 . .
C18 C17 H17 118.5 . .
O2 C18 C13 123.3(13) . .
O2 C18 C17 120.1(14) . .
C13 C18 C17 116.6(14) . .
N2 C19 H19A 109.5 . .
N2 C19 H19B 109.5 . .
H19A C19 H19B 109.5 . .
N2 C19 H19C 109.5 . .
H19A C19 H19C 109.5 . .
H19B C19 H19C 109.5 . .
N2 C19B H19D 109.5 . .
N2 C19B H19E 109.5 . .
H19D C19B H19E 109.5 . .
N2 C19B H19F 109.5 . .
H19D C19B H19F 109.5 . .
H19E C19B H19F 109.5 . .
C23 Co1 C23 171.9(7) 2_665 .
C23 Co1 C24 132.3(5) 2_665 .
C23 Co1 C24 41.0(5) . .
C23 Co1 C24 41.0(5) 2_665 2_665
C23 Co1 C24 132.3(5) . 2_665
C24 Co1 C24 109.2(6) . 2_665
C23 Co1 C21 69.0(5) 2_665 2_665
C23 Co1 C21 114.6(5) . 2_665
C24 Co1 C21 146.8(5) . 2_665
C24 Co1 C21 68.6(5) 2_665 2_665
C23 Co1 C21 114.6(5) 2_665 .
C23 Co1 C21 69.0(5) . .
C24 Co1 C21 68.6(5) . .
C24 Co1 C21 146.8(5) 2_665 .
C21 Co1 C21 131.9(8) 2_665 .
C23 Co1 C25 108.5(5) 2_665 .
C23 Co1 C25 69.0(5) . .
C24 Co1 C25 40.5(5) . .
C24 Co1 C25 115.0(5) 2_665 .
C21 Co1 C25 171.8(6) 2_665 .
C21 Co1 C25 41.3(5) . .
C23 Co1 C25 69.0(5) 2_665 2_665
C23 Co1 C25 108.5(5) . 2_665
C24 Co1 C25 115.0(5) . 2_665
C24 Co1 C25 40.5(5) 2_665 2_665
C21 Co1 C25 41.3(5) 2_665 2_665
C21 Co1 C25 171.8(6) . 2_665
C25 Co1 C25 146.0(8) . 2_665
C23 Co1 C22 145.9(5) 2_665 .
C23 Co1 C22 41.3(5) . .
C24 Co1 C22 68.8(4) . .
C24 Co1 C22 172.0(5) 2_665 .
C21 Co1 C22 108.6(5) 2_665 .
C21 Co1 C22 40.5(5) . .
C25 Co1 C22 68.9(5) . .
C25 Co1 C22 132.6(5) 2_665 .
C23 Co1 C22 41.3(5) 2_665 2_665
C23 Co1 C22 145.9(5) . 2_665
C24 Co1 C22 172.0(5) . 2_665
C24 Co1 C22 68.8(4) 2_665 2_665
C21 Co1 C22 40.5(5) 2_665 2_665
C21 Co1 C22 108.6(5) . 2_665
C25 Co1 C22 132.6(5) . 2_665
C25 Co1 C22 68.9(5) 2_665 2_665
C22 Co1 C22 114.3(6) . 2_665
C22 C21 C25 108.6(11) . .
C22 C21 C26 124.5(13) . .
C25 C21 C26 126.9(14) . .
C22 C21 Co1 70.4(7) . .
C25 C21 Co1 69.6(7) . .
C26 C21 Co1 126.8(9) . .
C21 C22 C23 107.2(11) . .
C21 C22 C27 125.6(12) . .
C23 C22 C27 127.2(12) . .
C21 C22 Co1 69.1(7) . .
C23 C22 Co1 68.0(6) . .
C27 C22 Co1 129.8(9) . .
C24 C23 C22 108.1(10) . .
C24 C23 C28 128.2(11) . .
C22 C23 C28 123.5(11) . .
C24 C23 Co1 70.2(7) . .
C22 C23 Co1 70.8(6) . .
C28 C23 Co1 128.5(9) . .
C25 C24 C23 108.6(10) . .
C25 C24 C29 127.1(12) . .
C23 C24 C29 124.3(12) . .
C25 C24 Co1 70.0(7) . .
C23 C24 Co1 68.7(6) . .
C29 C24 Co1 129.0(9) . .
C24 C25 C21 107.4(11) . .
C24 C25 C30 126.8(13) . .
C21 C25 C30 125.8(13) . .
C24 C25 Co1 69.5(7) . .
C21 C25 Co1 69.1(7) . .
C30 C25 Co1 127.8(10) . .
C21 C26 H26A 109.5 . .
C21 C26 H26B 109.5 . .
H26A C26 H26B 109.5 . .
C21 C26 H26C 109.5 . .
H26A C26 H26C 109.5 . .
H26B C26 H26C 109.5 . .
C22 C27 H27A 109.5 . .
C22 C27 H27B 109.5 . .
H27A C27 H27B 109.5 . .
C22 C27 H27C 109.5 . .
H27A C27 H27C 109.5 . .
H27B C27 H27C 109.5 . .
C23 C28 H28A 109.5 . .
C23 C28 H28B 109.5 . .
H28A C28 H28B 109.5 . .
C23 C28 H28C 109.5 . .
H28A C28 H28C 109.5 . .
H28B C28 H28C 109.5 . .
C24 C29 H29A 109.5 . .
C24 C29 H29B 109.5 . .
H29A C29 H29B 109.5 . .
C24 C29 H29C 109.5 . .
H29A C29 H29C 109.5 . .
H29B C29 H29C 109.5 . .
C25 C30 H30A 109.5 . .
C25 C30 H30B 109.5 . .
H30A C30 H30B 109.5 . .
C25 C30 H30C 109.5 . .
H30A C30 H30C 109.5 . .
H30B C30 H30C 109.5 . .
C35 Co2 C35 146.5(8) 2 .
C35 Co2 C31 40.6(5) 2 2
C35 Co2 C31 171.9(6) . 2
C35 Co2 C31 171.9(6) 2 .
C35 Co2 C31 40.6(5) . .
C31 Co2 C31 132.8(7) 2 .
C35 Co2 C33 108.3(5) 2 .
C35 Co2 C33 69.6(5) . .
C31 Co2 C33 114.2(5) 2 .
C31 Co2 C33 68.8(5) . .
C35 Co2 C33 69.6(5) 2 2
C35 Co2 C33 108.3(5) . 2
C31 Co2 C33 68.8(5) 2 2
C31 Co2 C33 114.2(5) . 2
C33 Co2 C33 173.0(7) . 2
C35 Co2 C34 114.7(5) 2 .
C35 Co2 C34 41.0(5) . .
C31 Co2 C34 146.4(5) 2 .
C31 Co2 C34 68.6(5) . .
C33 Co2 C34 41.7(5) . .
C33 Co2 C34 132.5(5) 2 .
C35 Co2 C34 41.0(5) 2 2
C35 Co2 C34 114.7(5) . 2
C31 Co2 C34 68.6(5) 2 2
C31 Co2 C34 146.4(5) . 2
C33 Co2 C34 132.5(5) . 2
C33 Co2 C34 41.7(5) 2 2
C34 Co2 C34 108.6(7) . 2
C35 Co2 C32 131.7(5) 2 .
C35 Co2 C32 69.4(5) . .
C31 Co2 C32 108.5(5) 2 .
C31 Co2 C32 41.3(5) . .
C33 Co2 C32 40.5(5) . .
C33 Co2 C32 145.8(5) 2 .
C34 Co2 C32 69.1(5) . .
C34 Co2 C32 171.5(5) 2 .
C35 Co2 C32 69.4(5) 2 2
C35 Co2 C32 131.7(5) . 2
C31 Co2 C32 41.3(5) 2 2
C31 Co2 C32 108.5(5) . 2
C33 Co2 C32 145.8(5) . 2
C33 Co2 C32 40.5(5) 2 2
C34 Co2 C32 171.5(5) . 2
C34 Co2 C32 69.1(5) 2 2
C32 Co2 C32 114.4(7) . 2
C35 C31 C32 109.4(11) . .
C35 C31 C36 127.5(13) . .
C32 C31 C36 123.1(13) . .
C35 C31 Co2 69.7(7) . .
C32 C31 Co2 70.6(7) . .
C36 C31 Co2 127.9(9) . .
C33 C32 C31 106.7(11) . .
C33 C32 C37 127.4(12) . .
C31 C32 C37 125.8(12) . .
C33 C32 Co2 68.8(7) . .
C31 C32 Co2 68.1(7) . .
C37 C32 Co2 129.7(9) . .
C32 C33 C34 108.7(11) . .
C32 C33 C38 125.4(11) . .
C34 C33 C38 125.7(10) . .
C32 C33 Co2 70.7(7) . .
C34 C33 Co2 70.0(7) . .
C38 C33 Co2 128.9(9) . .
C35 C34 C33 106.8(10) . .
C35 C34 C39 129.6(10) . .
C33 C34 C39 123.6(10) . .
C35 C34 Co2 68.3(7) . .
C33 C34 Co2 68.3(6) . .
C39 C34 Co2 129.6(9) . .
C31 C35 C34 108.3(11) . .
C31 C35 C40 126.6(12) . .
C34 C35 C40 124.8(11) . .
C31 C35 Co2 69.7(7) . .
C34 C35 Co2 70.7(7) . .
C40 C35 Co2 129.9(10) . .
C31 C36 H36A 109.5 . .
C31 C36 H36B 109.5 . .
H36A C36 H36B 109.5 . .
C31 C36 H36C 109.5 . .
H36A C36 H36C 109.5 . .
H36B C36 H36C 109.5 . .
C32 C37 H37A 109.5 . .
C32 C37 H37B 109.5 . .
H37A C37 H37B 109.5 . .
C32 C37 H37C 109.5 . .
H37A C37 H37C 109.5 . .
H37B C37 H37C 109.5 . .
C33 C38 H38A 109.5 . .
C33 C38 H38B 109.5 . .
H38A C38 H38B 109.5 . .
C33 C38 H38C 109.5 . .
H38A C38 H38C 109.5 . .
H38B C38 H38C 109.5 . .
C41 N41 C45 120.11(6) . .
N41 C41 C42 119.73(11) . .
N41 C41 H41 120.1 . .
C42 C41 H41 120.1 . .
C41 C42 C43 120.16(7) . .
C41 C42 H42 119.9 . .
C43 C42 H42 119.9 . .
C44 C43 C42 120.1 . .
C44 C43 H43 120.0 . .
C42 C43 H43 120.0 . .
C43 C44 C45 119.81(10) . .
C43 C44 H44 120.1 . .
C45 C44 H44 120.1 . .
C44 C45 N41 120.11(6) . .
C44 C45 H45 119.9 . .
N41 C45 H45 119.9 . .
C35 C40 H40A 109.5 . .
C35 C40 H40B 109.5 . .
H40A C40 H40B 109.5 . .
C35 C40 H40C 109.5 . .
H40A C40 H40C 109.5 . .
H40B C40 H40C 109.5 . .
C51 N51 C55 120.0 . .
N51 C51 C52 119.30(10) . .
N51 C51 H51 120.3 . .
C52 C51 H51 120.3 . .
C51 C52 C53 120.76(11) . .
C51 C52 H52 119.6 . .
C53 C52 H52 119.6 . .
C54 C53 C52 119.8 . .
C54 C53 H53 120.1 . .
C52 C53 H53 120.1 . .
C53 C54 C55 119.60(7) . .
C53 C54 H54 120.2 . .
C55 C54 H54 120.2 . .
C54 C55 N51 120.49(9) . .
C54 C55 H55 119.8 . .
N51 C55 H55 119.8 . .
C34 C39 H39A 109.5 . .
C34 C39 H39B 109.5 . .
H39A C39 H39B 109.5 . .
C34 C39 H39C 109.5 . .
H39A C39 H39C 109.5 . .
H39B C39 H39C 109.5 . .
C61 N61 C65 120.06(10) . .
C62 C61 N61 119.8 . .
C62 C61 H61 120.1 . .
N61 C61 H61 120.1 . .
C61 C62 C63 120.10(9) . .
C61 C62 H62 119.9 . .
C63 C62 H62 119.9 . .
C64 C63 C62 120.10(10) . .
C64 C63 H63 119.9 . .
C62 C63 H63 120.0 . .
C63 C64 C65 119.8 . .
C63 C64 H64 120.1 . .
C65 C64 H64 120.1 . .
C64 C65 N61 120.09(7) . .
C64 C65 H65 120.0 . .
N61 C65 H65 120.0 . .

loop_
_geom_bond_atom_site_label_1
_geom_bond_atom_site_label_2
_geom_bond_distance
_geom_bond_site_symmetry_2
U1 O2U 1.845(8) .
U1 O1U 1.846(8) .
U1 O1 2.342(9) .
U1 O2 2.347(9) .
U1 N3 2.654(11) .
U1 N2 2.655(7) .
U1 N1 2.663(11) .
O1 C1 1.283(17) .
O2 C18 1.304(16) .
N1 C7 1.274(16) .
N1 C8 1.448(17) .
N2 C9 1.37(3) .
N2 C10B 1.37(3) .
N2 C10 1.47(3) .
N2 C9B 1.49(4) .
N2 C19B 1.58(2) .
N2 C19 1.58(2) .
N3 C12 1.279(16) .
N3 C11 1.473(17) .
C1 C6 1.42(2) .
C1 C2 1.44(2) .
C2 C3 1.34(3) .
C2 H2 0.9500 .
C3 C4 1.41(3) .
C3 H3 0.9500 .
C4 C5 1.35(2) .
C4 H4 0.9500 .
C5 C6 1.410(19) .
C5 H5 0.9500 .
C6 C7 1.464(19) .
C7 H7 0.9500 .
C8 C9 1.55(3) .
C8 C9B 1.55(4) .
C8 H8AA 0.9900 .
C8 H8AB 0.9900 .
C8 H8BC 0.9900 .
C8 H8BD 0.9900 .
C9 H9A 0.9900 .
C9 H9B 0.9900 .
C9B H9BA 0.9900 .
C9B H9BB 0.9900 .
C10 C11 1.46(3) .
C10 H10A 0.9900 .
C10 H10B 0.9900 .
C10B C11 1.51(4) .
C10B H10C 0.9900 .
C10B H10D 0.9900 .
C11 H11A 0.9900 .
C11 H11B 0.9900 .
C11 H11C 1.2(3) .
C11 H11D 0.9(3) .
C12 C13 1.45(2) .
C12 H12 0.9500 .
C13 C18 1.40(2) .
C13 C14 1.41(2) .
C14 C15 1.37(3) .
C14 H14 0.9500 .
C15 C16 1.35(3) .
C15 H15 0.9500 .
C16 C17 1.39(2) .
C16 H16 0.9500 .
C17 C18 1.40(2) .
C17 H17 0.9500 .
C19 H19A 0.9800 .
C19 H19B 0.9800 .
C19 H19C 0.9800 .
C19B H19D 0.9800 .
C19B H19E 0.9800 .
C19B H19F 0.9800 .
Co1 C23 2.032(11) 2_665
Co1 C23 2.032(11) .
Co1 C24 2.052(12) .
Co1 C24 2.052(12) 2_665
Co1 C21 2.052(12) 2_665
Co1 C21 2.052(12) .
Co1 C25 2.059(12) .
Co1 C25 2.059(12) 2_665
Co1 C22 2.069(11) .
Co1 C22 2.069(11) 2_665
C21 C22 1.427(18) .
C21 C25 1.448(19) .
C21 C26 1.491(19) .
C22 C23 1.446(16) .
C22 C27 1.465(17) .
C23 C24 1.431(16) .
C23 C28 1.488(16) .
C24 C25 1.422(17) .
C24 C29 1.503(16) .
C25 C30 1.480(18) .
C26 H26A 0.9800 .
C26 H26B 0.9800 .
C26 H26C 0.9800 .
C27 H27A 0.9800 .
C27 H27B 0.9800 .
C27 H27C 0.9800 .
C28 H28A 0.9800 .
C28 H28B 0.9800 .
C28 H28C 0.9800 .
C29 H29A 0.9800 .
C29 H29B 0.9800 .
C29 H29C 0.9800 .
C30 H30A 0.9800 .
C30 H30B 0.9800 .
C30 H30C 0.9800 .
Co2 C35 2.030(12) 2
Co2 C35 2.030(12) .
Co2 C31 2.030(12) 2
Co2 C31 2.030(12) .
Co2 C33 2.039(12) .
Co2 C33 2.039(12) 2
Co2 C34 2.062(11) .
Co2 C34 2.062(11) 2
Co2 C32 2.065(12) .
Co2 C32 2.065(12) 2
C31 C35 1.410(18) .
C31 C32 1.446(18) .
C31 C36 1.519(18) .
C32 C33 1.420(17) .
C32 C37 1.489(18) .
C33 C34 1.459(17) .
C33 C38 1.471(14) .
C34 C35 1.434(17) .
C34 C39 1.480(14) .
C35 C40 1.489(14) .
C36 H36A 0.9800 .
C36 H36B 0.9800 .
C36 H36C 0.9800 .
C37 H37A 0.9800 .
C37 H37B 0.9800 .
C37 H37C 0.9800 .
C38 H38A 0.9800 .
C38 H38B 0.9800 .
C38 H38C 0.9800 .
N41 C41 1.3889 .
N41 C45 1.394(3) .
C41 C42 1.3894 .
C41 H41 0.9500 .
C42 C43 1.393(3) .
C42 H42 0.9500 .
C43 C44 1.3883 .
C43 H43 0.9500 .
C44 C45 1.3889 .
C44 H44 0.9500 .
C45 H45 0.9500 .
C40 H40A 0.9800 .
C40 H40B 0.9800 .
C40 H40C 0.9800 .
N51 C51 1.3845 .
N51 C55 1.401(2) .
C51 C52 1.3956(14) .
C51 H51 0.9500 .
C52 C53 1.400(2) .
C52 H52 0.9500 .
C53 C54 1.3846 .
C53 H53 0.9500 .
C54 C55 1.3942(13) .
C54 H54 0.9500 .
C55 H55 0.9500 .
C39 H39A 0.9800 .
C39 H39B 0.9800 .
C39 H39C 0.9800 .
N61 C61 1.383(3) .
N61 C65 1.3868(17) .
C61 C62 1.3828 .
C61 H61 0.9500 .
C62 C63 1.3862(19) .
C62 H62 0.9500 .
C63 C64 1.383(3) .
C63 H63 0.9500 .
C64 C65 1.3833 .
C64 H64 0.9500 .
C65 H65 0.9500 .
